data_4126734
loop_
_publ_author_name
'Zhu, Chendan'
'Wang, Dingyi'
'Zhao, Yue'
'Sun, Wei-Yin'
'Shi, Zhuangzhi'

_publ_section_title
;
 Enantioselective Palladium-Catalyzed Intramolecular \a-Arylative
 Desymmetrization of 1,3-Diketones.
;
_journal_name_full 'Journal of the American Chemical Society'
_journal_paper_doi 10.1021/jacs.7b10365
_journal_year 2017
_chemical_absolute_configuration ad
_chemical_formula_sum 'C29 H30 Fe N O P'
_chemical_formula_weight 495.36
_space_group_crystal_system monoclinic
_space_group_IT_number 5
_space_group_name_Hall 'C 2y'
_space_group_name_H-M_alt 'C 1 2 1'
_symmetry_space_group_name_Hall 'C 2y'
_symmetry_space_group_name_H-M 'C 1 2 1'
_atom_sites_solution_hydrogens geom
_audit_creation_method SHELXL-2014/7
_cell_angle_alpha 90
_cell_angle_beta 95.842(5)
_cell_angle_gamma 90
_cell_formula_units_Z 4
_cell_length_a 19.558(4)
_cell_length_b 7.9565(16)
_cell_length_c 17.993(3)
_cell_measurement_reflns_used 4216
_cell_measurement_temperature 296(2)
_cell_measurement_theta_max 27.42
_cell_measurement_theta_min 2.28
_cell_volume 2785.4(9)
_computing_cell_refinement 'Bruker SAINT'
_computing_data_collection 'Bruker APEX2'
_computing_data_reduction 'Bruker SAINT'
_computing_molecular_graphics 'Bruker SHELXTL'
_computing_publication_material 'Bruker SHELXTL'
_computing_structure_refinement 'SHELXL-2014 (Sheldrick 2014)'
_computing_structure_solution 'SHELXS-97 (Sheldrick 2008)'
_diffrn_ambient_temperature 296(2)
_diffrn_measured_fraction_theta_full 0.999
_diffrn_measured_fraction_theta_max 0.999
_diffrn_measurement_device_type 'Bruker APEX-II CCD'
_diffrn_measurement_method '\f and \w scans'
_diffrn_radiation_type MoK\a
_diffrn_radiation_wavelength 0.71073
_diffrn_reflns_av_R_equivalents 0.0560
_diffrn_reflns_av_unetI/netI 0.0765
_diffrn_reflns_Laue_measured_fraction_full 0.999
_diffrn_reflns_Laue_measured_fraction_max 0.999
_diffrn_reflns_limit_h_max 23
_diffrn_reflns_limit_h_min -23
_diffrn_reflns_limit_k_max 6
_diffrn_reflns_limit_k_min -9
_diffrn_reflns_limit_l_max 20
_diffrn_reflns_limit_l_min -21
_diffrn_reflns_number 9160
_diffrn_reflns_point_group_measured_fraction_full 0.817
_diffrn_reflns_point_group_measured_fraction_max 0.817
_diffrn_reflns_theta_full 25.098
_diffrn_reflns_theta_max 25.098
_diffrn_reflns_theta_min 2.276
_exptl_absorpt_coefficient_mu 0.618
_exptl_crystal_colour
;
;
_exptl_crystal_density_diffrn 1.181
_exptl_crystal_description
;
;
_exptl_crystal_F_000 1040
_exptl_crystal_size_max 0.260
_exptl_crystal_size_mid 0.230
_exptl_crystal_size_min 0.220
_refine_diff_density_max 0.281
_refine_diff_density_min -0.262
_refine_diff_density_rms 0.054
_refine_ls_abs_structure_details
;
 Flack x determined using 1060 quotients [(I+)-(I-)]/[(I+)+(I-)]
 (Parsons, Flack and Wagner, Acta Cryst. B69 (2013) 249-259).
;
_refine_ls_abs_structure_Flack 0.048(18)
_refine_ls_extinction_method none
_refine_ls_goodness_of_fit_ref 1.011
_refine_ls_hydrogen_treatment constr
_refine_ls_matrix_type full
_refine_ls_number_parameters 301
_refine_ls_number_reflns 4084
_refine_ls_number_restraints 1
_refine_ls_restrained_S_all 1.011
_refine_ls_R_factor_all 0.0504
_refine_ls_R_factor_gt 0.0405
_refine_ls_shift/su_max 0.038
_refine_ls_shift/su_mean 0.001
_refine_ls_structure_factor_coef Fsqd
_refine_ls_weighting_details 'w=1/[\s^2^(Fo^2^)+(0.0428P)^2^+0.2374P] where P=(Fo^2^+2Fc^2^)/3'
_refine_ls_weighting_scheme calc
_refine_ls_wR_factor_gt 0.0961
_refine_ls_wR_factor_ref 0.1005
_reflns_Friedel_coverage 0.515
_reflns_Friedel_fraction_full 0.603
_reflns_Friedel_fraction_max 0.603
_reflns_number_gt 3592
_reflns_number_total 4084
_reflns_threshold_expression 'I > 2\s(I)'
_cod_data_source_file ja7b10365_si_009.cif
_cod_data_source_block 20170310zcd_0m_a_sq
_cod_database_code 4126734
_shelx_shelxl_version_number 2014/7
_shelx_space_group_comment
;
The symmetry employed for this shelxl refinement is uniquely defined
by the following loop, which should always be used as a source of
symmetry information in preference to the above space-group names.
They are only intended as comments.
;
_shelx_estimated_absorpt_t_min 0.856
_shelx_estimated_absorpt_t_max 0.876

loop_
_space_group_symop_operation_xyz
'x, y, z'
'-x, y, -z'
'x+1/2, y+1/2, z'
'-x+1/2, y+1/2, -z'

loop_
_atom_site_label
_atom_site_type_symbol
_atom_site_fract_x
_atom_site_fract_y
_atom_site_fract_z
_atom_site_U_iso_or_equiv
_atom_site_adp_type
_atom_site_occupancy
_atom_site_site_symmetry_order
_atom_site_calc_flag
_atom_site_refinement_flags_posn
_atom_site_refinement_flags_adp
C1 C 0.3658(3) 0.3558(8) 0.1242(3) 0.0379(15) Uani 1 1 d . .
H1 H 0.4113 0.3859 0.1485 0.045 Uiso 1 1 calc R U
C2 C 0.3113(3) 0.4686(8) 0.1030(3) 0.0358(13) Uani 1 1 d . .
H2 H 0.3127 0.5906 0.1106 0.043 Uiso 1 1 calc R U
C3 C 0.2550(3) 0.3771(9) 0.0697(3) 0.0382(14) Uani 1 1 d . .
H3 H 0.2104 0.4233 0.0498 0.046 Uiso 1 1 calc R U
C4 C 0.2744(3) 0.2036(9) 0.0706(3) 0.0463(17) Uani 1 1 d . .
H4 H 0.2453 0.1099 0.0514 0.056 Uiso 1 1 calc R U
C5 C 0.3427(3) 0.1905(9) 0.1039(3) 0.0471(17) Uani 1 1 d . .
H5 H 0.3694 0.0867 0.1118 0.057 Uiso 1 1 calc R U
C6 C 0.2917(2) 0.1511(7) 0.2706(2) 0.0283(11) Uani 1 1 d . .
H6 H 0.3230 0.0554 0.2799 0.034 Uiso 1 1 calc R U
C7 C 0.3071(2) 0.3209(7) 0.2883(2) 0.0230(11) Uani 1 1 d . .
C8 C 0.2476(2) 0.4226(6) 0.2657(2) 0.0202(10) Uani 1 1 d . .
C9 C 0.1961(2) 0.3073(8) 0.2336(2) 0.0263(10) Uani 1 1 d . .
H9 H 0.1497 0.3378 0.2121 0.032 Uiso 1 1 calc R U
C10 C 0.2237(3) 0.1442(7) 0.2370(3) 0.0322(12) Uani 1 1 d . .
H10 H 0.1996 0.0422 0.2183 0.039 Uiso 1 1 calc R U
C11 C 0.3716(2) 0.3873(6) 0.3243(2) 0.0229(10) Uani 1 1 d . .
C12 C 0.4837(2) 0.3731(7) 0.3624(3) 0.0360(12) Uani 1 1 d . .
H12A H 0.5222 0.3907 0.3333 0.043 Uiso 1 1 calc R U
H12B H 0.4992 0.3082 0.4066 0.043 Uiso 1 1 calc R U
C13 C 0.4530(2) 0.5427(7) 0.3843(2) 0.0285(11) Uani 1 1 d . .
H13 H 0.4597 0.5542 0.4387 0.034 Uiso 1 1 calc R U
C14 C 0.4822(3) 0.6990(7) 0.3490(3) 0.0329(12) Uani 1 1 d . .
C15 C 0.4454(3) 0.8516(7) 0.3773(3) 0.0498(15) Uani 1 1 d . .
H15A H 0.3974 0.8455 0.3604 0.075 Uiso 1 1 calc R U
H15B H 0.4645 0.9523 0.3585 0.075 Uiso 1 1 calc R U
H15C H 0.4513 0.8530 0.4310 0.075 Uiso 1 1 calc R U
C16 C 0.5596(3) 0.7162(9) 0.3740(3) 0.0479(15) Uani 1 1 d . .
H16A H 0.5675 0.7016 0.4272 0.072 Uiso 1 1 calc R U
H16B H 0.5751 0.8257 0.3608 0.072 Uiso 1 1 calc R U
H16C H 0.5844 0.6319 0.3496 0.072 Uiso 1 1 calc R U
C17 C 0.4702(3) 0.6920(9) 0.2638(3) 0.0555(18) Uani 1 1 d . .
H17A H 0.4857 0.5855 0.2467 0.083 Uiso 1 1 calc R U
H17B H 0.4954 0.7808 0.2430 0.083 Uiso 1 1 calc R U
H17C H 0.4221 0.7050 0.2483 0.083 Uiso 1 1 calc R U
C18 C 0.1612(2) 0.6851(6) 0.2143(2) 0.0255(11) Uani 1 1 d . .
C19 C 0.0945(2) 0.6574(7) 0.2349(2) 0.0325(12) Uani 1 1 d . .
H19 H 0.0887 0.6216 0.2830 0.039 Uiso 1 1 calc R U
C20 C 0.0377(3) 0.6829(8) 0.1843(3) 0.0435(15) Uani 1 1 d . .
H20 H -0.0060 0.6636 0.1986 0.052 Uiso 1 1 calc R U
C21 C 0.0451(3) 0.7373(8) 0.1118(3) 0.0498(18) Uani 1 1 d . .
H21 H 0.0064 0.7550 0.0782 0.060 Uiso 1 1 calc R U
C22 C 0.1090(3) 0.7645(9) 0.0902(3) 0.0457(18) Uani 1 1 d . .
H22 H 0.1140 0.7988 0.0417 0.055 Uiso 1 1 calc R U
C23 C 0.1673(2) 0.7405(7) 0.1418(3) 0.0351(13) Uani 1 1 d . .
H23 H 0.2107 0.7619 0.1272 0.042 Uiso 1 1 calc R U
C24 C 0.2076(2) 0.6596(7) 0.3681(2) 0.0250(11) Uani 1 1 d . .
C25 C 0.1912(2) 0.8176(9) 0.3951(2) 0.0378(13) Uani 1 1 d . .
H25 H 0.1978 0.9140 0.3675 0.045 Uiso 1 1 calc R U
C26 C 0.1647(3) 0.8289(9) 0.4643(3) 0.0473(17) Uani 1 1 d . .
H26 H 0.1518 0.9331 0.4818 0.057 Uiso 1 1 calc R U
C27 C 0.1574(3) 0.6879(9) 0.5068(3) 0.0432(15) Uani 1 1 d . .
H27 H 0.1406 0.6973 0.5532 0.052 Uiso 1 1 calc R U
C28 C 0.1746(3) 0.5339(9) 0.4811(3) 0.0449(15) Uani 1 1 d . .
H28 H 0.1688 0.4387 0.5098 0.054 Uiso 1 1 calc R U
C29 C 0.2008(2) 0.5177(8) 0.4122(2) 0.0334(12) Uani 1 1 d . .
H29 H 0.2137 0.4127 0.3957 0.040 Uiso 1 1 calc R U
Fe1 Fe 0.28133(3) 0.29594(8) 0.17685(3) 0.02374(19) Uani 1 1 d . .
N1 N 0.37899(18) 0.5231(6) 0.36112(19) 0.0264(9) Uani 1 1 d . .
O1 O 0.42835(14) 0.2888(5) 0.31873(16) 0.0317(7) Uani 1 1 d . .
P1 P 0.24103(6) 0.64901(16) 0.27591(6) 0.0225(3) Uani 1 1 d . .

loop_
_atom_site_aniso_label
_atom_site_aniso_U_11
_atom_site_aniso_U_22
_atom_site_aniso_U_33
_atom_site_aniso_U_23
_atom_site_aniso_U_13
_atom_site_aniso_U_12
C1 0.034(3) 0.057(4) 0.024(3) -0.001(2) 0.012(2) 0.008(3)
C2 0.044(3) 0.035(4) 0.031(3) 0.009(2) 0.015(2) 0.010(3)
C3 0.035(3) 0.061(4) 0.017(3) 0.007(2) -0.002(2) 0.007(3)
C4 0.061(4) 0.059(5) 0.019(3) -0.012(3) 0.006(3) 0.002(4)
C5 0.060(4) 0.055(5) 0.029(3) -0.002(3) 0.016(3) 0.024(4)
C6 0.037(3) 0.023(3) 0.025(2) 0.005(2) 0.006(2) 0.004(3)
C7 0.030(2) 0.023(3) 0.018(2) 0.0021(19) 0.0058(17) 0.002(2)
C8 0.026(2) 0.022(3) 0.014(2) 0.0003(19) 0.0063(18) -0.001(2)
C9 0.031(2) 0.026(3) 0.023(2) 0.001(2) 0.0086(17) -0.001(3)
C10 0.042(3) 0.029(3) 0.026(3) -0.001(2) 0.007(2) -0.006(3)
C11 0.023(2) 0.025(3) 0.021(2) 0.004(2) 0.0060(18) 0.006(2)
C12 0.030(3) 0.034(3) 0.043(3) -0.005(2) -0.001(2) 0.005(2)
C13 0.029(3) 0.033(3) 0.023(2) 0.000(2) 0.0004(18) 0.005(2)
C14 0.038(3) 0.030(3) 0.030(3) 0.003(2) 0.001(2) -0.001(2)
C15 0.060(4) 0.026(3) 0.062(4) 0.003(3) -0.002(3) -0.001(3)
C16 0.040(3) 0.053(4) 0.051(3) -0.003(3) 0.004(3) -0.016(3)
C17 0.075(4) 0.058(5) 0.034(3) 0.011(3) 0.007(3) -0.015(4)
C18 0.034(3) 0.019(3) 0.023(2) -0.0056(18) 0.0031(19) 0.008(2)
C19 0.029(3) 0.047(4) 0.023(2) 0.000(2) 0.0058(19) 0.006(3)
C20 0.033(3) 0.053(4) 0.045(3) -0.002(3) 0.008(2) 0.009(3)
C21 0.041(3) 0.079(5) 0.028(3) -0.001(3) -0.005(2) 0.026(3)
C22 0.053(3) 0.063(5) 0.022(2) 0.008(3) 0.007(2) 0.028(3)
C23 0.037(3) 0.038(4) 0.032(3) 0.003(2) 0.012(2) 0.015(2)
C24 0.020(2) 0.033(3) 0.022(2) -0.005(2) 0.0011(18) 0.002(2)
C25 0.045(3) 0.037(4) 0.031(3) -0.011(3) 0.004(2) 0.005(3)
C26 0.048(3) 0.056(5) 0.038(3) -0.029(3) 0.004(2) 0.010(3)
C27 0.042(3) 0.065(5) 0.023(3) -0.012(3) 0.004(2) 0.005(3)
C28 0.048(3) 0.056(4) 0.033(3) 0.002(3) 0.017(2) 0.003(3)
C29 0.037(3) 0.036(3) 0.028(2) -0.002(2) 0.007(2) 0.003(3)
Fe1 0.0305(4) 0.0224(4) 0.0188(3) -0.0016(3) 0.0052(2) 0.0035(4)
N1 0.028(2) 0.029(2) 0.0228(18) -0.0007(18) 0.0057(15) 0.004(2)
O1 0.0281(16) 0.0258(18) 0.0403(17) -0.003(2) -0.0009(13) 0.010(2)
P1 0.0244(6) 0.0201(7) 0.0234(6) -0.0005(5) 0.0046(5) 0.0013(6)

loop_
_atom_type_symbol
_atom_type_description
_atom_type_scat_dispersion_real
_atom_type_scat_dispersion_imag
_atom_type_scat_source
C C 0.0033 0.0016 'International Tables Vol C Tables 4.2.6.8 and 6.1.1.4'
H H 0.0000 0.0000 'International Tables Vol C Tables 4.2.6.8 and 6.1.1.4'
Fe Fe 0.3463 0.8444 'International Tables Vol C Tables 4.2.6.8 and 6.1.1.4'
N N 0.0061 0.0033 'International Tables Vol C Tables 4.2.6.8 and 6.1.1.4'
O O 0.0106 0.0060 'International Tables Vol C Tables 4.2.6.8 and 6.1.1.4'
P P 0.1023 0.0942 'International Tables Vol C Tables 4.2.6.8 and 6.1.1.4'

loop_
_geom_angle_atom_site_label_1
_geom_angle_atom_site_label_2
_geom_angle_atom_site_label_3
_geom_angle
C2 C1 C5 107.8(5)
C2 C1 Fe1 69.5(3)
C5 C1 Fe1 69.7(3)
C2 C1 H1 126.1
C5 C1 H1 126.1
Fe1 C1 H1 126.1
C3 C2 C1 108.8(6)
C3 C2 Fe1 70.3(3)
C1 C2 Fe1 69.9(3)
C3 C2 H2 125.6
C1 C2 H2 125.6
Fe1 C2 H2 125.6
C2 C3 C4 107.4(5)
C2 C3 Fe1 69.5(3)
C4 C3 Fe1 69.2(3)
C2 C3 H3 126.3
C4 C3 H3 126.3
Fe1 C3 H3 126.3
C5 C4 C3 108.4(6)
C5 C4 Fe1 70.0(3)
C3 C4 Fe1 69.8(3)
C5 C4 H4 125.8
C3 C4 H4 125.8
Fe1 C4 H4 125.8
C4 C5 C1 107.6(6)
C4 C5 Fe1 69.6(3)
C1 C5 Fe1 69.5(3)
C4 C5 H5 126.2
C1 C5 H5 126.2
Fe1 C5 H5 126.2
C10 C6 C7 107.7(5)
C10 C6 Fe1 69.9(3)
C7 C6 Fe1 69.3(3)
C10 C6 H6 126.1
C7 C6 H6 126.1
Fe1 C6 H6 126.1
C6 C7 C8 109.1(4)
C6 C7 C11 126.9(4)
C8 C7 C11 124.0(4)
C6 C7 Fe1 70.0(2)
C8 C7 Fe1 70.3(2)
C11 C7 Fe1 126.3(3)
C9 C8 C7 105.5(4)
C9 C8 P1 128.2(4)
C7 C8 P1 126.3(4)
C9 C8 Fe1 69.1(2)
C7 C8 Fe1 68.3(2)
P1 C8 Fe1 126.7(2)
C10 C9 C8 108.7(4)
C10 C9 Fe1 69.6(3)
C8 C9 Fe1 69.8(2)
C10 C9 H9 125.6
C8 C9 H9 125.6
Fe1 C9 H9 125.6
C6 C10 C9 109.0(5)
C6 C10 Fe1 69.8(3)
C9 C10 Fe1 70.2(3)
C6 C10 H10 125.5
C9 C10 H10 125.5
Fe1 C10 H10 125.5
N1 C11 O1 118.4(4)
N1 C11 C7 126.0(4)
O1 C11 C7 115.5(4)
O1 C12 C13 104.9(4)
O1 C12 H12A 110.8
C13 C12 H12A 110.8
O1 C12 H12B 110.8
C13 C12 H12B 110.8
H12A C12 H12B 108.8
N1 C13 C14 111.4(4)
N1 C13 C12 103.4(4)
C14 C13 C12 115.7(4)
N1 C13 H13 108.7
C14 C13 H13 108.7
C12 C13 H13 108.7
C15 C14 C13 107.5(4)
C15 C14 C17 109.6(5)
C13 C14 C17 111.1(5)
C15 C14 C16 108.3(5)
C13 C14 C16 110.3(4)
C17 C14 C16 109.9(4)
C14 C15 H15A 109.5
C14 C15 H15B 109.5
H15A C15 H15B 109.5
C14 C15 H15C 109.5
H15A C15 H15C 109.5
H15B C15 H15C 109.5
C14 C16 H16A 109.5
C14 C16 H16B 109.5
H16A C16 H16B 109.5
C14 C16 H16C 109.5
H16A C16 H16C 109.5
H16B C16 H16C 109.5
C14 C17 H17A 109.5
C14 C17 H17B 109.5
H17A C17 H17B 109.5
C14 C17 H17C 109.5
H17A C17 H17C 109.5
H17B C17 H17C 109.5
C23 C18 C19 117.7(4)
C23 C18 P1 117.7(3)
C19 C18 P1 124.6(3)
C20 C19 C18 120.6(4)
C20 C19 H19 119.7
C18 C19 H19 119.7
C19 C20 C21 120.7(5)
C19 C20 H20 119.6
C21 C20 H20 119.6
C22 C21 C20 120.0(5)
C22 C21 H21 120.0
C20 C21 H21 120.0
C21 C22 C23 119.7(5)
C21 C22 H22 120.1
C23 C22 H22 120.1
C18 C23 C22 121.2(5)
C18 C23 H23 119.4
C22 C23 H23 119.4
C29 C24 C25 119.5(4)
C29 C24 P1 122.5(4)
C25 C24 P1 118.0(4)
C26 C25 C24 119.1(6)
C26 C25 H25 120.5
C24 C25 H25 120.5
C27 C26 C25 120.8(6)
C27 C26 H26 119.6
C25 C26 H26 119.6
C28 C27 C26 120.1(5)
C28 C27 H27 119.9
C26 C27 H27 119.9
C27 C28 C29 120.7(6)
C27 C28 H28 119.7
C29 C28 H28 119.7
C28 C29 C24 119.7(6)
C28 C29 H29 120.1
C24 C29 H29 120.1
C7 Fe1 C6 40.7(2)
C7 Fe1 C2 121.3(2)
C6 Fe1 C2 155.5(2)
C7 Fe1 C10 68.1(2)
C6 Fe1 C10 40.38(19)
C2 Fe1 C10 163.2(2)
C7 Fe1 C4 161.6(2)
C6 Fe1 C4 124.4(3)
C2 Fe1 C4 68.2(3)
C10 Fe1 C4 107.3(2)
C7 Fe1 C1 107.8(2)
C6 Fe1 C1 119.9(2)
C2 Fe1 C1 40.6(2)
C10 Fe1 C1 154.5(2)
C4 Fe1 C1 68.2(2)
C7 Fe1 C9 68.54(16)
C6 Fe1 C9 68.2(2)
C2 Fe1 C9 126.8(2)
C10 Fe1 C9 40.3(2)
C4 Fe1 C9 120.3(2)
C1 Fe1 C9 163.9(2)
C7 Fe1 C5 124.9(2)
C6 Fe1 C5 106.5(2)
C2 Fe1 C5 68.4(3)
C10 Fe1 C5 119.4(3)
C4 Fe1 C5 40.4(2)
C1 Fe1 C5 40.8(2)
C9 Fe1 C5 154.2(2)
C7 Fe1 C3 156.0(2)
C6 Fe1 C3 162.2(2)
C2 Fe1 C3 40.2(2)
C10 Fe1 C3 125.9(2)
C4 Fe1 C3 41.0(2)
C1 Fe1 C3 68.1(2)
C9 Fe1 C3 108.4(2)
C5 Fe1 C3 68.5(2)
C7 Fe1 C8 41.35(18)
C6 Fe1 C8 69.27(19)
C2 Fe1 C8 108.2(2)
C10 Fe1 C8 68.8(2)
C4 Fe1 C8 155.5(2)
C1 Fe1 C8 125.8(2)
C9 Fe1 C8 41.13(19)
C5 Fe1 C8 162.9(2)
C3 Fe1 C8 120.5(2)
C11 N1 C13 107.1(4)
C11 O1 C12 105.2(4)
C8 P1 C24 99.9(2)
C8 P1 C18 99.1(2)
C24 P1 C18 100.3(2)

loop_
_geom_bond_atom_site_label_1
_geom_bond_atom_site_label_2
_geom_bond_distance
C1 C2 1.415(7)
C1 C5 1.426(9)
C1 Fe1 2.043(5)
C1 H1 0.9800
C2 C3 1.404(8)
C2 Fe1 2.038(5)
C2 H2 0.9800
C3 C4 1.431(8)
C3 Fe1 2.049(5)
C3 H3 0.9800
C4 C5 1.411(8)
C4 Fe1 2.040(5)
C4 H4 0.9800
C5 Fe1 2.046(5)
C5 H5 0.9800
C6 C10 1.406(7)
C6 C7 1.413(7)
C6 Fe1 2.035(5)
C6 H6 0.9800
C7 C8 1.441(6)
C7 C11 1.458(6)
C7 Fe1 2.027(4)
C8 C9 1.440(7)
C8 P1 1.816(5)
C8 Fe1 2.055(4)
C9 C10 1.405(8)
C9 Fe1 2.045(4)
C9 H9 0.9800
C10 Fe1 2.037(5)
C10 H10 0.9800
C11 N1 1.268(6)
C11 O1 1.370(5)
C12 O1 1.438(6)
C12 C13 1.544(7)
C12 H12A 0.9700
C12 H12B 0.9700
C13 N1 1.473(6)
C13 C14 1.532(7)
C13 H13 0.9800
C14 C15 1.524(7)
C14 C17 1.528(7)
C14 C16 1.541(7)
C15 H15A 0.9600
C15 H15B 0.9600
C15 H15C 0.9600
C16 H16A 0.9600
C16 H16B 0.9600
C16 H16C 0.9600
C17 H17A 0.9600
C17 H17B 0.9600
C17 H17C 0.9600
C18 C23 1.393(6)
C18 C19 1.410(6)
C18 P1 1.843(5)
C19 C20 1.376(6)
C19 H19 0.9300
C20 C21 1.396(7)
C20 H20 0.9300
C21 C22 1.363(7)
C21 H21 0.9300
C22 C23 1.408(7)
C22 H22 0.9300
C23 H23 0.9300
C24 C29 1.394(7)
C24 C25 1.397(8)
C24 P1 1.845(4)
C25 C26 1.401(7)
C25 H25 0.9300
C26 C27 1.373(9)
C26 H26 0.9300
C27 C28 1.364(9)
C27 H27 0.9300
C28 C29 1.395(6)
C28 H28 0.9300
C29 H29 0.9300
